data_2007731
loop_
_publ_author_name
'Hensen, Karl'
'Gebhardt, Frank'
'Bolte, Michael'

_publ_section_title
;
 3,3'-(1-Silacyclohexane-1,1-diyl)bis(1-methylimidazolium) Dibromide
 Acetonitrile Solvate at 173K
;
_journal_issue 10
_journal_name_full 'Acta Crystallographica Section C'
_journal_page_first 1462
_journal_page_last 1464
_journal_paper_doi 10.1107/S0108270198006763
_journal_volume 54
_journal_year 1998
_chemical_formula_iupac 'C13 H22 N4 Si 2+, 2Br 1-, C2 H3 N'
_chemical_formula_moiety 'C13 H22 N4 Si 2+ , 2(Br 1-) , C2 H3 N'
_chemical_formula_sum 'C15 H25 Br2 N5 Si'
_chemical_formula_weight 463.31
_chemical_name_systematic
;
1,1-Bis-(N-Methylimidazol)-silacyclohexane dibromide acetonitrile solvate
;
_space_group_IT_number 33
_symmetry_cell_setting orthorhombic
_symmetry_space_group_name_Hall 'P 2c -2n'
_symmetry_space_group_name_H-M 'P n a 21'
_audit_creation_method SHELXL-97
_cell_angle_alpha 90
_cell_angle_beta 90
_cell_angle_gamma 90
_cell_formula_units_Z 4
_cell_length_a 11.0034(2)
_cell_length_b 27.2848(4)
_cell_length_c 6.71940(10)
_cell_measurement_reflns_used 7038
_cell_measurement_temperature 173
_cell_measurement_theta_max 25
_cell_measurement_theta_min 1
_cell_volume 2017.34(6)
_computing_cell_refinement SMART
_computing_data_collection 'SMART (Siemens, 1995)'
_computing_data_reduction 'SAINT (Siemens, 1995)'
_computing_molecular_graphics 'XP (Sheldrick, 1991)'
_computing_structure_refinement 'SHELXL97 (Sheldrick, 1997)'
_computing_structure_solution 'SHELXS97 (Sheldrick, 1990)'
_diffrn_ambient_temperature 173
_diffrn_measured_fraction_theta_full 0.921
_diffrn_measured_fraction_theta_max 0.921
_diffrn_measurement_device 'Siemens CCD three-circle'
_diffrn_measurement_method \w
_diffrn_radiation_monochromator 'highly oriented graphite crystal'
_diffrn_radiation_source 'fine-focus sealed tube'
_diffrn_radiation_type MoK\a
_diffrn_radiation_wavelength 0.71073
_diffrn_reflns_av_R_equivalents 0.046
_diffrn_reflns_av_sigmaI/netI 0.0541
_diffrn_reflns_limit_h_max 13
_diffrn_reflns_limit_h_min -12
_diffrn_reflns_limit_k_max 32
_diffrn_reflns_limit_k_min -33
_diffrn_reflns_limit_l_max 7
_diffrn_reflns_limit_l_min -8
_diffrn_reflns_number 9668
_diffrn_reflns_theta_full 26.17
_diffrn_reflns_theta_max 26.17
_diffrn_reflns_theta_min 2.00
_diffrn_standards_decay_% 0
_diffrn_standards_interval_time 540
_diffrn_standards_number 211
_exptl_absorpt_coefficient_mu 4.084
_exptl_absorpt_correction_T_max 0.442
_exptl_absorpt_correction_T_min 0.260
_exptl_absorpt_correction_type 'empirical (SADABS; Sheldrick, 1996)'
_exptl_crystal_colour colourless
_exptl_crystal_density_diffrn 1.525
_exptl_crystal_density_method 'not measured'
_exptl_crystal_description block
_exptl_crystal_F_000 936
_exptl_crystal_size_max 0.40
_exptl_crystal_size_mid 0.30
_exptl_crystal_size_min 0.20
_refine_diff_density_max 3.124
_refine_diff_density_min -0.792
_refine_ls_extinction_method none
_refine_ls_goodness_of_fit_all 1.010
_refine_ls_goodness_of_fit_ref 1.010
_refine_ls_hydrogen_treatment 'H atoms: see below'
_refine_ls_matrix_type full
_refine_ls_number_parameters 212
_refine_ls_number_reflns 3546
_refine_ls_number_restraints 1
_refine_ls_restrained_S_all 1.010
_refine_ls_R_factor_all 0.073
_refine_ls_R_factor_gt 0.065
_refine_ls_R_factor_obs 0.065
_refine_ls_shift/su_max 0.057
_refine_ls_shift/su_mean 0.002
_refine_ls_structure_factor_coef Fsqd
_refine_ls_weighting_details 'w = 1/[\s^2^(Fo^2^)+(0.1038P)^2^+11.0438P] where P = (Fo^2^+2Fc^2^)/3'
_refine_ls_weighting_scheme calc
_refine_ls_wR_factor_all 0.172
_refine_ls_wR_factor_obs 0.164
_refine_ls_wR_factor_ref 0.172
_reflns_number_gt 3174
_reflns_number_total 3546
_reflns_threshold_expression I>2\s(I)
_cod_data_source_file jz1295.cif
_cod_data_source_block he25
_cod_depositor_comments
;
The following automatic conversions were performed:
'_symmetry_cell_setting' value 'Orthorhombic' changed to 'orthorhombic'
according to '/home/saulius/struct/CIF-dictionaries/cif_core.dic'
dictionary named 'cif_core.dic' version 2.4.1 from 2010-06-29.

Automatic conversion script
Id: cif_fix_enum 1527 2010-12-29 10:47:43Z saulius 

The following automatic conversions were performed:

'_symmetry_cell_setting' value 'Orthorhombic' changed to
'orthorhombic' according to
/home/saulius/struct/CIF-dictionaries/cif_core.dic dictionary named
'cif_core.dic' version 2.4.1 from 2010-06-29.

Automatic conversion script
Id: cif_fix_values 1715 2011-07-08 13:25:40Z adriana 

The following automatic conversions were performed:

'_refine_ls_weighting_scheme' value 'calc w =
1/[\s^2^(Fo^2^)+(0.1038P)^2^+11.0438P] where P = (Fo^2^+2Fc^2^)/3'
was changed to 'calc'. New tag '_refine_ls_weighting_details' was
created. The value of the new tag was set to 'w =
1/[\s^2^(Fo^2^)+(0.1038P)^2^+11.0438P] where P = (Fo^2^+2Fc^2^)/3'.

Automatic conversion script
Id: cif_fix_values 3143 2015-03-26 13:38:13Z robertas 
;
_cod_database_code 2007731

loop_
_symmetry_equiv_pos_as_xyz
'x, y, z'
'-x, -y, z+1/2'
'x+1/2, -y+1/2, z'
'-x+1/2, y+1/2, z+1/2'

loop_
_atom_site_label
_atom_site_fract_x
_atom_site_fract_y
_atom_site_fract_z
_atom_site_U_iso_or_equiv
_atom_site_adp_type
_atom_site_calc_flag
_atom_site_refinement_flags
_atom_site_occupancy
_atom_site_disorder_assembly
_atom_site_disorder_group
_atom_site_type_symbol
Br1 0.34263(8) 0.77991(3) 0.12043(15) 0.0351(3) Uani d . 1 . . Br
Br2 0.50940(8) 0.43665(3) 0.18372(18) 0.0350(3) Uani d . 1 . . Br
Si1 0.2304(2) 0.60444(9) 0.2494(4) 0.0232(5) Uani d . 1 . . Si
C2 0.1315(9) 0.6142(4) 0.0355(15) 0.030(2) Uani d . 1 . . C
H2A 0.0475 0.6211 0.0805 0.036 Uiso calc R 1 . . H
H2B 0.1605 0.6424 -0.0439 0.036 Uiso calc R 1 . . H
C3 0.1340(10) 0.5659(4) -0.0941(16) 0.034(2) Uani d . 1 . . C
H3A 0.0788 0.5698 -0.2093 0.041 Uiso calc R 1 . . H
H3B 0.2173 0.5607 -0.1460 0.041 Uiso calc R 1 . . H
C4 0.0953(9) 0.5212(4) 0.0269(16) 0.034(2) Uani d . 1 . . C
H4A 0.0821 0.4935 -0.0659 0.041 Uiso calc R 1 . . H
H4B 0.0164 0.5286 0.0910 0.041 Uiso calc R 1 . . H
C5 0.1847(9) 0.5046(3) 0.1884(17) 0.032(2) Uani d . 1 . . C
H5A 0.2642 0.4975 0.1259 0.039 Uiso calc R 1 . . H
H5B 0.1544 0.4738 0.2486 0.039 Uiso calc R 1 . . H
C6 0.2032(9) 0.5435(3) 0.3566(15) 0.029(2) Uani d . 1 . . C
H6A 0.2733 0.5339 0.4404 0.035 Uiso calc R 1 . . H
H6B 0.1301 0.5445 0.4423 0.035 Uiso calc R 1 . . H
N11 0.2115(7) 0.6552(3) 0.4135(12) 0.0277(17) Uani d . 1 . . N
C12 0.1184(8) 0.6878(3) 0.4082(15) 0.027(2) Uani d . 1 . . C
H12 0.0581 0.6891 0.3071 0.032 Uiso calc R 1 . . H
N13 0.1235(8) 0.7172(3) 0.5624(14) 0.036(2) Uani d . 1 . . N
C13 0.0293(9) 0.7527(4) 0.616(2) 0.049(3) Uani d . 1 . . C
H13A -0.0094 0.7651 0.4946 0.074 Uiso calc R 1 . . H
H13B 0.0662 0.7800 0.6889 0.074 Uiso calc R 1 . . H
H13C -0.0318 0.7367 0.6998 0.074 Uiso calc R 1 . . H
C14 0.2248(8) 0.7045(3) 0.6748(16) 0.030(2) Uani d . 1 . . C
H14 0.2517 0.7207 0.7921 0.036 Uiso calc R 1 . . H
C15 0.2772(8) 0.6662(3) 0.5908(17) 0.034(2) Uani d . 1 . . C
H15 0.3461 0.6490 0.6397 0.041 Uiso calc R 1 . . H
N21 0.3873(6) 0.6104(3) 0.1901(12) 0.0251(15) Uani d . 1 . . N
C22 0.4711(7) 0.5739(3) 0.1940(17) 0.0254(18) Uani d . 1 . . C
H22 0.4538 0.5401 0.2141 0.030 Uiso calc R 1 . . H
N23 0.5791(6) 0.5924(3) 0.1657(14) 0.0323(19) Uani d . 1 . . N
C23 0.6921(8) 0.5629(4) 0.1455(19) 0.044(3) Uani d . 1 . . C
H23A 0.6710 0.5292 0.1098 0.066 Uiso calc R 1 . . H
H23B 0.7363 0.5631 0.2721 0.066 Uiso calc R 1 . . H
H23C 0.7434 0.5771 0.0412 0.066 Uiso calc R 1 . . H
C24 0.5697(8) 0.6427(3) 0.1318(16) 0.030(2) Uani d . 1 . . C
H24 0.6340 0.6646 0.1004 0.036 Uiso calc R 1 . . H
C25 0.4499(8) 0.6540(3) 0.1528(15) 0.031(2) Uani d . 1 . . C
H25 0.4152 0.6858 0.1438 0.037 Uiso calc R 1 . . H
N31 0.0558(10) 0.3944(4) -0.0044(19) 0.058(3) Uani d . 1 . . N
C32 0.1404(10) 0.3735(4) 0.0552(18) 0.041(3) Uani d . 1 . . C
C33 0.2441(9) 0.3475(4) 0.123(2) 0.046(3) Uani d . 1 . . C
H33A 0.2262 0.3322 0.2514 0.069 Uiso calc R 1 . . H
H33B 0.3124 0.3702 0.1375 0.069 Uiso calc R 1 . . H
H33C 0.2653 0.3220 0.0257 0.069 Uiso calc R 1 . . H

loop_
_atom_site_aniso_label
_atom_site_aniso_U_11
_atom_site_aniso_U_22
_atom_site_aniso_U_33
_atom_site_aniso_U_12
_atom_site_aniso_U_13
_atom_site_aniso_U_23
Br1 0.0345(5) 0.0335(5) 0.0372(5) 0.0108(4) -0.0079(4) -0.0078(4)
Br2 0.0332(5) 0.0399(5) 0.0319(5) 0.0054(4) 0.0064(4) 0.0033(4)
Si1 0.0229(11) 0.0234(12) 0.0234(13) 0.0005(9) -0.0003(10) 0.0011(9)
C2 0.030(5) 0.035(5) 0.026(5) 0.002(4) -0.005(4) 0.004(4)
C3 0.037(6) 0.036(6) 0.028(5) -0.004(4) 0.006(4) -0.009(4)
C4 0.032(5) 0.039(6) 0.031(5) -0.006(4) -0.004(4) -0.013(4)
C5 0.032(4) 0.025(4) 0.040(6) -0.008(4) -0.002(5) -0.008(4)
C6 0.031(5) 0.028(5) 0.027(5) -0.002(4) -0.002(4) -0.004(4)
N11 0.023(4) 0.030(4) 0.030(4) 0.002(3) 0.000(3) 0.000(3)
C12 0.023(4) 0.031(5) 0.027(5) -0.003(4) 0.003(4) -0.005(4)
N13 0.033(5) 0.028(4) 0.048(6) -0.005(3) 0.016(4) -0.008(4)
C13 0.033(5) 0.031(5) 0.084(9) 0.003(4) -0.001(6) -0.004(6)
C14 0.034(5) 0.029(4) 0.027(5) 0.000(4) 0.003(4) -0.008(4)
C15 0.030(5) 0.033(5) 0.039(6) -0.002(4) 0.000(5) -0.005(4)
N21 0.027(3) 0.023(4) 0.025(4) 0.001(3) -0.006(3) -0.003(3)
C22 0.022(4) 0.025(4) 0.029(5) 0.001(3) 0.002(4) -0.005(4)
N23 0.024(4) 0.027(4) 0.045(5) -0.002(3) 0.004(4) -0.002(4)
C23 0.020(4) 0.061(7) 0.052(8) 0.004(4) 0.001(5) -0.021(6)
C24 0.030(4) 0.025(4) 0.035(6) -0.008(3) 0.004(4) -0.011(4)
C25 0.030(4) 0.029(5) 0.034(7) -0.005(4) 0.003(4) -0.001(4)
N31 0.045(6) 0.045(6) 0.083(8) 0.004(5) -0.012(6) -0.021(5)
C32 0.039(6) 0.035(6) 0.050(7) -0.004(5) -0.010(5) -0.012(5)
C33 0.040(5) 0.046(6) 0.052(7) -0.008(5) -0.011(6) 0.009(6)

loop_
_atom_type_symbol
_atom_type_description
_atom_type_scat_dispersion_real
_atom_type_scat_dispersion_imag
_atom_type_scat_source
C C 0.0033 0.0016 'International Tables Vol C Tables 4.2.6.8 and 6.1.1.4'
H H 0.0000 0.0000 'International Tables Vol C Tables 4.2.6.8 and 6.1.1.4'
N N 0.0061 0.0033 'International Tables Vol C Tables 4.2.6.8 and 6.1.1.4'
Si Si 0.0817 0.0704 'International Tables Vol C Tables 4.2.6.8 and 6.1.1.4'
Br Br -0.2901 2.4595 'International Tables Vol C Tables 4.2.6.8 and 6.1.1.4'

loop_
_geom_angle_atom_site_label_1
_geom_angle_atom_site_label_2
_geom_angle_atom_site_label_3
_geom_angle
_geom_angle_publ_flag
N11 Si1 N21 100.4(4) y
N11 Si1 C2 107.8(4) y
N21 Si1 C2 113.0(4) y
N11 Si1 C6 116.2(4) y
N21 Si1 C6 109.2(4) y
C2 Si1 C6 110.1(5) y
C3 C2 Si1 107.7(7) ?
C4 C3 C2 111.5(8) ?
C3 C4 C5 115.7(8) ?
C4 C5 C6 113.3(8) ?
C5 C6 Si1 110.6(7) ?
C12 N11 C15 105.5(8) ?
C12 N11 Si1 125.5(7) ?
C15 N11 Si1 128.4(6) ?
N13 C12 N11 110.3(9) ?
C12 N13 C14 108.1(8) ?
C12 N13 C13 124.6(10) ?
C14 N13 C13 126.8(9) ?
C15 C14 N13 108.3(9) ?
C14 C15 N11 107.6(9) ?
C22 N21 C25 107.1(7) ?
C22 N21 Si1 126.0(6) ?
C25 N21 Si1 126.6(6) ?
N23 C22 N21 109.3(7) ?
C22 N23 C24 109.8(7) ?
C22 N23 C23 124.3(8) ?
C24 N23 C23 125.4(8) ?
C25 C24 N23 106.2(8) ?
C24 C25 N21 107.6(8) ?
N31 C32 C33 178.5(13) ?

loop_
_geom_bond_atom_site_label_1
_geom_bond_atom_site_label_2
_geom_bond_site_symmetry_2
_geom_bond_distance
_geom_bond_publ_flag
Si1 N11 . 1.783(8) y
Si1 N21 . 1.779(7) y
Si1 C2 . 1.822(10) y
Si1 C6 . 1.837(10) y
C2 C3 . 1.578(14) ?
C3 C4 . 1.527(14) ?
C4 C5 . 1.533(14) ?
C5 C6 . 1.563(13) ?
N11 C12 . 1.357(12) ?
N11 C15 . 1.425(13) ?
C12 N13 . 1.312(13) ?
N13 C14 . 1.390(13) ?
N13 C13 . 1.463(12) ?
C14 C15 . 1.322(13) ?
N21 C22 . 1.357(11) ?
N21 C25 . 1.398(11) ?
C22 N23 . 1.306(11) ?
N23 C24 . 1.393(11) ?
N23 C23 . 1.488(11) ?
C24 C25 . 1.361(13) ?
N31 C32 . 1.163(14) ?
C32 C33 . 1.418(15) ?

loop_
_geom_hbond_atom_site_label_D
_geom_hbond_atom_site_label_H
_geom_hbond_atom_site_label_A
_geom_hbond_site_symmetry_A
_geom_hbond_distance_DH
_geom_hbond_distance_HA
_geom_hbond_distance_DA
_geom_hbond_angle_DHA
_geom_hbond_publ_flag
C25 H25 Br1 . 0.95 2.69 3.639(9) 173.5 y
C14 H14 Br1 1_556 0.95 2.91 3.857(10) 173.1 y
C24 H24 Br1 3_565 0.95 2.75 3.673(8) 163.0 y
C12 H12 Br1 3_465 0.95 2.81 3.704(10) 156.8 y
C22 H22 Br2 . 0.95 2.90 3.768(8) 153.2 y
C15 H15 Br2 2_665 0.95 2.84 3.711(10) 152.6 y

loop_
_geom_torsion_atom_site_label_1
_geom_torsion_atom_site_label_2
_geom_torsion_atom_site_label_3
_geom_torsion_atom_site_label_4
_geom_torsion
_geom_torsion_publ_flag
N11 Si1 C2 C3 -172.0(6) ?
N21 Si1 C2 C3 77.9(7) ?
Si1 C2 C3 C4 57.2(10) y
C2 C3 C4 C5 -69.6(11) y
C3 C4 C5 C6 63.8(11) y
C4 C5 C6 Si1 -47.6(10) y
N11 Si1 C6 C5 163.1(6) ?
N21 Si1 C6 C5 -84.2(7) ?
C5 C6 Si1 C2 40.3(8) y
C6 Si1 C2 C3 -44.4(8) y
N21 Si1 N11 C12 134.6(8) ?
C2 Si1 N11 C12 16.2(9) ?
C6 Si1 N11 C12 -107.9(8) ?
N21 Si1 N11 C15 -55.5(9) ?
C2 Si1 N11 C15 -173.9(8) ?
C6 Si1 N11 C15 62.1(9) ?
C15 N11 C12 N13 0.9(10) ?
Si1 N11 C12 N13 172.7(7) ?
N11 C12 N13 C14 0.9(11) ?
N11 C12 N13 C13 -172.2(9) ?
C12 N13 C14 C15 -2.4(11) ?
C13 N13 C14 C15 170.5(10) ?
N13 C14 C15 N11 2.9(11) ?
C12 N11 C15 C14 -2.4(11) ?
Si1 N11 C15 C14 -173.9(7) ?
N11 Si1 N21 C22 131.9(9) ?
C2 Si1 N21 C22 -113.6(9) ?
C6 Si1 N21 C22 9.2(10) ?
N11 Si1 N21 C25 -40.5(9) ?
C2 Si1 N21 C25 74.0(9) ?
C6 Si1 N21 C25 -163.1(8) ?
C25 N21 C22 N23 1.2(12) ?
Si1 N21 C22 N23 -172.4(7) ?
N21 C22 N23 C24 -2.9(13) ?
N21 C22 N23 C23 -175.2(10) ?
C22 N23 C24 C25 3.5(12) ?
C23 N23 C24 C25 175.7(11) ?
N23 C24 C25 N21 -2.6(12) ?
C22 N21 C25 C24 1.0(12) ?
Si1 N21 C25 C24 174.5(7) ?

loop_
_cod_related_entry_id
_cod_related_entry_database
_cod_related_entry_code
1 ChemSpider 21136840
